data_1551999
loop_
_publ_author_name
'Jaya Prakash Das'
'Helena Chechik'
'Ilan Marek'

_publ_section_title
;
 A unique approach to aldol products for the creation of all-carbon
 quaternary stereocentres
;
_journal_name_full 'Nature Chemistry'
_journal_page_first 128
_journal_page_last 132
_journal_paper_doi 10.1038/nchem.131
_journal_volume 1
_journal_year 2009
_chemical_formula_sum 'C30 H41 Cl2 N O4'
_chemical_formula_weight 550.54
_space_group_IT_number 19
_space_group_name_Hall 'P 2ac 2ab'
_space_group_name_H-M_alt 'P 21 21 21'
_symmetry_cell_setting orthorhombic
_symmetry_space_group_name_H-M 'P 21 21 21'
_atom_sites_solution_hydrogens geom
_atom_sites_solution_primary direct
_atom_sites_solution_secondary difmap
_cell_angle_alpha 90.000
_cell_angle_beta 90.000
_cell_angle_gamma 90.000
_cell_formula_units_Z 4
_cell_length_a 10.532(2)
_cell_length_b 10.628(2)
_cell_length_c 27.069(5)
_cell_measurement_reflns_used 10395
_cell_measurement_temperature 293(2)
_cell_measurement_theta_max 25.03
_cell_measurement_theta_min 2.06
_cell_volume 3029.9(10)
_computing_cell_refinement 'DENZO HKL2000 (Otwinowski & Minor 1997)'
_computing_data_collection 'Collect (Nonius, 2006)'
_computing_data_reduction 'DENZO HKL2000 (Otwinowski & Minor 1997)'
_computing_molecular_graphics 'TEXSAN  (MSC, 1999)'
_computing_structure_refinement 'SHELXL-97 (Sheldrick, 1997)'
_computing_structure_solution 'SHELXS-97 (Sheldrick, 1997)'
_diffrn_ambient_temperature 293(2)
_diffrn_measured_fraction_theta_full 0.890
_diffrn_measured_fraction_theta_max 0.890
_diffrn_measurement_device_type 'Nonius KappaCCD'
_diffrn_measurement_method 'phi- and omega-scans'
_diffrn_radiation_monochromator graphite
_diffrn_radiation_source 'fine-focus sealed tube'
_diffrn_radiation_type MoK\a
_diffrn_radiation_wavelength 0.71073
_diffrn_reflns_av_R_equivalents 0.0640
_diffrn_reflns_av_sigmaI/netI 0.1024
_diffrn_reflns_limit_h_max 12
_diffrn_reflns_limit_h_min 0
_diffrn_reflns_limit_k_max 12
_diffrn_reflns_limit_k_min 0
_diffrn_reflns_limit_l_max 31
_diffrn_reflns_limit_l_min 0
_diffrn_reflns_number 2712
_diffrn_reflns_theta_full 25.03
_diffrn_reflns_theta_max 25.03
_diffrn_reflns_theta_min 2.06
_diffrn_standards_number 0
_exptl_absorpt_coefficient_mu 0.248
_exptl_absorpt_correction_type none
_exptl_crystal_colour colorless
_exptl_crystal_density_diffrn 1.207
_exptl_crystal_density_method 'not measured'
_exptl_crystal_description plate
_exptl_crystal_F_000 1176
_exptl_crystal_size_max 0.55
_exptl_crystal_size_mid 0.50
_exptl_crystal_size_min 0.13
_refine_diff_density_max 0.217
_refine_diff_density_min -0.258
_refine_diff_density_rms 0.059
_refine_ls_abs_structure_details 'Flack H D (1983), Acta Cryst. A39, 876-881'
_refine_ls_abs_structure_Flack 0.6(3)
_refine_ls_extinction_coef 0.031(3)
_refine_ls_extinction_expression Fc^*^=kFc[1+0.001xFc^2^\l^3^/sin(2\q)]^-1/4^
_refine_ls_extinction_method SHELXL
_refine_ls_goodness_of_fit_ref 0.872
_refine_ls_hydrogen_treatment costr
_refine_ls_matrix_type full
_refine_ls_number_parameters 335
_refine_ls_number_reflns 2712
_refine_ls_number_restraints 1
_refine_ls_restrained_S_all 0.874
_refine_ls_R_factor_all 0.1554
_refine_ls_R_factor_gt 0.0704
_refine_ls_shift/su_max 0.018
_refine_ls_shift/su_mean 0.004
_refine_ls_structure_factor_coef Fsqd
_refine_ls_weighting_details 'calc w=1/[\s^2^(Fo^2^)+(0.1090P)^2^+0.0000P] where P=(Fo^2^+2Fc^2^)/3'
_refine_ls_weighting_scheme calc
_refine_ls_wR_factor_gt 0.1695
_refine_ls_wR_factor_ref 0.1878
_reflns_number_gt 1116
_reflns_number_total 2712
_reflns_threshold_expression >2sigma(I)
_cod_data_source_file nchem.131-s2.cif
_cod_data_source_block marek33
_cod_database_code 1551999

loop_
_symmetry_equiv_pos_as_xyz
'x, y, z'
'-x+1/2, -y, z+1/2'
'x+1/2, -y+1/2, -z'
'-x, y+1/2, -z+1/2'

loop_
_atom_site_label
_atom_site_type_symbol
_atom_site_fract_x
_atom_site_fract_y
_atom_site_fract_z
_atom_site_U_iso_or_equiv
_atom_site_adp_type
_atom_site_occupancy
_atom_site_symmetry_multiplicity
_atom_site_calc_flag
_atom_site_refinement_flags
_atom_site_disorder_assembly
_atom_site_disorder_group
N1 N -0.8749(5) -0.3463(5) -0.2010(2) 0.0736(15) Uani 1 1 d . . .
C1 C -0.8786(8) -0.4648(8) -0.1824(3) 0.077(2) Uani 1 1 d . . .
C2 C -0.7574(8) -0.3949(6) -0.1100(3) 0.083(2) Uani 1 1 d . . .
H2 H -0.7758 -0.4159 -0.0755 0.100 Uiso 1 1 calc R . .
C3 C -0.8219(8) -0.2687(6) -0.1185(3) 0.087(2) Uani 1 1 d . . .
C4 C -0.8229(7) -0.2447(6) -0.1735(3) 0.0707(19) Uani 1 1 d . . .
C5 C -0.7431(8) -0.1657(7) -0.0904(3) 0.100(3) Uani 1 1 d . . .
H5A H -0.6574 -0.1653 -0.1035 0.120 Uiso 1 1 calc R . .
H5B H -0.7802 -0.0840 -0.0973 0.120 Uiso 1 1 calc R . .
C6 C -0.7361(11) -0.1827(8) -0.0349(3) 0.141(4) Uani 1 1 d . . .
H6A H -0.6858 -0.1164 -0.0208 0.169 Uiso 1 1 calc R . .
H6B H -0.6979 -0.2625 -0.0275 0.169 Uiso 1 1 calc R . .
H6C H -0.8202 -0.1798 -0.0212 0.169 Uiso 1 1 calc R . .
C7 C -0.9617(8) -0.2704(7) -0.1004(3) 0.098(2) Uani 1 1 d . . .
H7A H -1.0074 -0.3308 -0.1206 0.117 Uiso 1 1 calc R . .
H7B H -0.9619 -0.3023 -0.0669 0.117 Uiso 1 1 calc R . .
C8 C -1.0340(9) -0.1537(7) -0.1007(3) 0.105(3) Uani 1 1 d . . .
H8A H -1.0248 -0.1151 -0.1330 0.125 Uiso 1 1 calc R . .
H8B H -0.9964 -0.0970 -0.0768 0.125 Uiso 1 1 calc R . .
C9 C -1.1696(10) -0.1645(9) -0.0898(4) 0.129(3) Uani 1 1 d D . .
H9A H -1.2093 -0.2071 -0.1175 0.155 Uiso 1 1 calc R . .
H9B H -1.1785 -0.2192 -0.0613 0.155 Uiso 1 1 calc R . .
C10 C -1.2425(10) -0.0513(10) -0.0800(4) 0.141(4) Uani 1 1 d D . .
H10A H -1.2315 0.0039 -0.1082 0.169 Uiso 1 1 calc R . .
H10B H -1.2033 -0.0098 -0.0520 0.169 Uiso 1 1 calc R . .
C11 C -1.3806(12) -0.0582(13) -0.0698(5) 0.179(4) Uani 1 1 d D . .
H11A H -1.4217 -0.0868 -0.0998 0.214 Uiso 1 1 calc R . .
H11B H -1.3931 -0.1235 -0.0452 0.214 Uiso 1 1 calc R . .
C12 C -1.4436(16) 0.0440(14) -0.0541(7) 0.273(10) Uani 1 1 d . . .
H12A H -1.5314 0.0231 -0.0492 0.410 Uiso 1 1 calc R . .
H12B H -1.4370 0.1093 -0.0785 0.410 Uiso 1 1 calc R . .
H12C H -1.4077 0.0727 -0.0236 0.410 Uiso 1 1 calc R . .
C13 C -0.7846(7) -0.1404(6) -0.1949(3) 0.089(2) Uani 1 1 d . . .
H13A H -0.7922 -0.1310 -0.2289 0.107 Uiso 1 1 d R . .
H13B H -0.7510 -0.0755 -0.1759 0.107 Uiso 1 1 d R . .
C14 C -0.6194(9) -0.4148(7) -0.1154(3) 0.079(2) Uani 1 1 d . . .
C15 C -0.5526(10) -0.4674(8) -0.0787(3) 0.100(2) Uani 1 1 d . . .
H15 H -0.5946 -0.4863 -0.0494 0.120 Uiso 1 1 calc R . .
C16 C -0.4229(11) -0.4954(7) -0.0822(3) 0.101(3) Uani 1 1 d . . .
H16 H -0.3805 -0.5328 -0.0559 0.122 Uiso 1 1 calc R . .
C17 C -0.3592(11) -0.4669(7) -0.1250(4) 0.098(3) Uani 1 1 d . . .
C18 C -0.4254(10) -0.4045(7) -0.1630(3) 0.101(3) Uani 1 1 d . . .
H18 H -0.3833 -0.3798 -0.1916 0.122 Uiso 1 1 calc R . .
C19 C -0.5519(10) -0.3806(7) -0.1574(3) 0.099(3) Uani 1 1 d . . .
H19 H -0.5948 -0.3398 -0.1828 0.119 Uiso 1 1 calc R . .
C20 C -0.1722(9) -0.5627(9) -0.0966(3) 0.129(3) Uani 1 1 d . . .
H20A H -0.0852 -0.5757 -0.1058 0.155 Uiso 1 1 calc R . .
H20B H -0.2141 -0.6426 -0.0937 0.155 Uiso 1 1 calc R . .
H20C H -0.1757 -0.5195 -0.0655 0.155 Uiso 1 1 calc R . .
C21 C -0.9341(7) -0.3238(6) -0.2498(3) 0.075(2) Uani 1 1 d . . .
H21 H -0.9176 -0.2354 -0.2578 0.090 Uiso 1 1 calc R . .
C22 C -1.0793(7) -0.3371(6) -0.2464(3) 0.091(2) Uani 1 1 d . . .
H22A H -1.1008 -0.4234 -0.2382 0.110 Uiso 1 1 calc R . .
H22B H -1.1109 -0.2834 -0.2201 0.110 Uiso 1 1 calc R . .
C23 C -0.8747(8) -0.4014(7) -0.2920(3) 0.095(2) Uani 1 1 d . . .
H23A H -0.8989 -0.4888 -0.2878 0.114 Uiso 1 1 calc R . .
H23B H -0.9103 -0.3728 -0.3231 0.114 Uiso 1 1 calc R . .
C24 C -0.7324(8) -0.3941(8) -0.2953(3) 0.085(2) Uani 1 1 d . . .
C25 C -0.6615(9) -0.4985(8) -0.2829(3) 0.101(2) Uani 1 1 d . . .
H25 H -0.7006 -0.5724 -0.2726 0.121 Uiso 1 1 calc R . .
C26 C -0.5276(11) -0.4902(10) -0.2863(3) 0.120(3) Uani 1 1 d . . .
H26 H -0.4785 -0.5612 -0.2801 0.144 Uiso 1 1 calc R . .
C27 C -0.4701(9) -0.3814(11) -0.2983(3) 0.115(3) Uani 1 1 d . . .
H27 H -0.3820 -0.3767 -0.2989 0.138 Uiso 1 1 calc R . .
C28 C -0.5400(11) -0.2797(9) -0.3094(3) 0.112(3) Uani 1 1 d . . .
H28 H -0.4991 -0.2054 -0.3181 0.134 Uiso 1 1 calc R . .
C29 C -0.6730(10) -0.2826(7) -0.3082(3) 0.097(2) Uani 1 1 d . . .
H29 H -0.7203 -0.2114 -0.3159 0.116 Uiso 1 1 calc R . .
O2 O -0.8270(5) -0.4902(4) -0.1393(2) 0.0902(15) Uani 1 1 d . . .
O1 O -0.9293(5) -0.5525(4) -0.2042(2) 0.0986(17) Uani 1 1 d . . .
O4 O -1.1385(5) -0.3035(4) -0.2915(2) 0.1068(18) Uani 1 1 d . . .
H4 H -1.1457 -0.2176 -0.2962 0.128 Uiso 1 1 d R . .
O3 O -0.2332(6) -0.4900(5) -0.1330(2) 0.1085(18) Uani 1 1 d . . .
Cl1 Cl -0.0373(5) -0.3175(4) -0.4454(2) 0.257(2) Uani 1 1 d . . .
Cl2 Cl -0.2880(6) -0.2718(7) -0.4549(4) 0.406(6) Uani 1 1 d . . .
C30 C -0.171(2) -0.2755(10) -0.4118(4) 0.221(8) Uani 1 1 d . . .
H30A H -0.1894 -0.3373 -0.3864 0.265 Uiso 1 1 calc R . .
H30B H -0.1603 -0.1937 -0.3965 0.265 Uiso 1 1 calc R . .

loop_
_atom_site_aniso_label
_atom_site_aniso_U_11
_atom_site_aniso_U_22
_atom_site_aniso_U_33
_atom_site_aniso_U_23
_atom_site_aniso_U_13
_atom_site_aniso_U_12
N1 0.064(4) 0.069(4) 0.088(4) -0.006(3) -0.007(3) -0.010(3)
C1 0.078(6) 0.068(6) 0.086(6) 0.007(5) -0.007(5) -0.005(4)
C2 0.092(7) 0.080(5) 0.079(5) 0.009(4) -0.013(5) -0.006(5)
C3 0.098(7) 0.067(5) 0.097(6) -0.004(4) 0.014(5) -0.010(5)
C4 0.080(5) 0.052(4) 0.080(5) -0.003(4) 0.007(4) -0.004(4)
C5 0.121(7) 0.085(5) 0.095(6) -0.018(4) -0.001(5) -0.009(5)
C6 0.225(13) 0.122(6) 0.076(6) -0.019(4) -0.029(6) -0.007(7)
C7 0.092(7) 0.113(6) 0.089(6) -0.003(4) -0.001(5) -0.012(5)
C8 0.093(8) 0.100(6) 0.121(7) -0.005(5) 0.020(5) 0.014(6)
C9 0.095(8) 0.149(8) 0.143(8) 0.005(7) 0.012(7) 0.026(7)
C10 0.101(9) 0.187(11) 0.134(8) 0.017(7) 0.005(7) 0.001(8)
C11 0.117(11) 0.188(11) 0.231(13) -0.016(10) 0.006(9) 0.001(9)
C12 0.224(18) 0.205(13) 0.39(3) -0.062(15) 0.103(17) 0.041(14)
C13 0.107(6) 0.065(4) 0.095(5) -0.007(4) -0.016(5) -0.018(4)
C14 0.077(6) 0.088(5) 0.073(5) 0.010(4) -0.001(5) -0.010(5)
C15 0.084(8) 0.127(6) 0.089(7) 0.005(5) -0.008(6) -0.014(6)
C16 0.120(9) 0.100(5) 0.084(7) 0.021(4) -0.026(6) -0.007(6)
C17 0.108(9) 0.079(5) 0.106(8) -0.008(5) -0.002(7) -0.017(5)
C18 0.101(9) 0.108(6) 0.095(7) 0.017(5) -0.015(6) -0.008(6)
C19 0.088(8) 0.100(5) 0.109(8) 0.014(5) -0.017(6) 0.005(5)
C20 0.111(8) 0.134(7) 0.142(8) 0.018(6) -0.035(7) 0.023(6)
C21 0.074(6) 0.076(4) 0.075(5) 0.007(4) -0.019(4) 0.003(4)
C22 0.064(6) 0.070(4) 0.140(8) 0.000(5) -0.002(5) -0.007(4)
C23 0.088(7) 0.118(6) 0.080(5) -0.014(5) -0.030(5) 0.004(5)
C24 0.067(6) 0.109(6) 0.080(5) -0.008(4) -0.014(4) 0.012(5)
C25 0.080(7) 0.118(7) 0.104(7) -0.003(5) 0.002(5) 0.013(6)
C26 0.112(10) 0.114(7) 0.133(8) 0.006(6) 0.007(7) 0.035(7)
C27 0.088(7) 0.127(8) 0.129(7) -0.018(7) 0.015(6) 0.011(7)
C28 0.106(9) 0.103(7) 0.128(8) -0.016(6) 0.015(7) -0.020(6)
C29 0.090(8) 0.093(6) 0.108(6) 0.005(4) 0.008(6) -0.002(5)
O2 0.087(4) 0.076(3) 0.107(4) 0.015(3) -0.008(3) -0.005(3)
O1 0.100(4) 0.064(3) 0.131(4) -0.002(3) -0.020(3) -0.005(3)
O4 0.097(4) 0.089(3) 0.135(5) 0.005(3) -0.052(4) 0.006(3)
O3 0.073(4) 0.101(3) 0.152(5) 0.018(4) -0.007(4) -0.001(3)
Cl1 0.245(5) 0.187(3) 0.338(6) -0.052(4) -0.059(5) 0.022(3)
Cl2 0.218(6) 0.347(8) 0.653(15) -0.207(10) -0.088(8) 0.047(5)
C30 0.43(3) 0.117(7) 0.115(8) -0.050(6) -0.026(13) 0.023(12)

loop_
_atom_type_symbol
_atom_type_description
_atom_type_scat_dispersion_real
_atom_type_scat_dispersion_imag
_atom_type_scat_source
C C 0.0033 0.0016 'International Tables Vol C Tables 4.2.6.8 and 6.1.1.4'
N N 0.0061 0.0033 'International Tables Vol C Tables 4.2.6.8 and 6.1.1.4'
O O 0.0106 0.0060 'International Tables Vol C Tables 4.2.6.8 and 6.1.1.4'
H H 0.0000 0.0000 'International Tables Vol C Tables 4.2.6.8 and 6.1.1.4'
Cl Cl 0.1484 0.1585 'International Tables Vol C Tables 4.2.6.8 and 6.1.1.4'

loop_
_geom_angle_atom_site_label_1
_geom_angle_atom_site_label_2
_geom_angle_atom_site_label_3
_geom_angle
_geom_angle_site_symmetry_1
_geom_angle_site_symmetry_3
C1 N1 C4 121.5(6) . .
C1 N1 C21 118.0(6) . .
C4 N1 C21 120.4(5) . .
O1 C1 O2 116.9(7) . .
O1 C1 N1 122.6(8) . .
O2 C1 N1 120.5(7) . .
C14 C2 O2 109.7(6) . .
C14 C2 C3 123.5(7) . .
O2 C2 C3 107.5(6) . .
C14 C2 H2 104.9 . .
O2 C2 H2 104.9 . .
C3 C2 H2 104.9 . .
C4 C3 C2 107.5(6) . .
C4 C3 C7 107.9(7) . .
C2 C3 C7 111.5(6) . .
C4 C3 C5 111.3(6) . .
C2 C3 C5 107.8(6) . .
C7 C3 C5 110.9(6) . .
C13 C4 N1 122.0(6) . .
C13 C4 C3 125.0(6) . .
N1 C4 C3 113.0(6) . .
C6 C5 C3 115.1(7) . .
C6 C5 H5A 108.5 . .
C3 C5 H5A 108.5 . .
C6 C5 H5B 108.5 . .
C3 C5 H5B 108.5 . .
H5A C5 H5B 107.5 . .
C5 C6 H6A 109.5 . .
C5 C6 H6B 109.5 . .
H6A C6 H6B 109.5 . .
C5 C6 H6C 109.5 . .
H6A C6 H6C 109.5 . .
H6B C6 H6C 109.5 . .
C8 C7 C3 119.0(7) . .
C8 C7 H7A 107.6 . .
C3 C7 H7A 107.6 . .
C8 C7 H7B 107.6 . .
C3 C7 H7B 107.6 . .
H7A C7 H7B 107.0 . .
C7 C8 C9 116.3(8) . .
C7 C8 H8A 108.2 . .
C9 C8 H8A 108.2 . .
C7 C8 H8B 108.2 . .
C9 C8 H8B 108.2 . .
H8A C8 H8B 107.4 . .
C10 C9 C8 119.2(9) . .
C10 C9 H9A 107.5 . .
C8 C9 H9A 107.5 . .
C10 C9 H9B 107.5 . .
C8 C9 H9B 107.5 . .
H9A C9 H9B 107.0 . .
C9 C10 C11 120.8(11) . .
C9 C10 H10A 107.1 . .
C11 C10 H10A 107.1 . .
C9 C10 H10B 107.1 . .
C11 C10 H10B 107.1 . .
H10A C10 H10B 106.8 . .
C12 C11 C10 120.3(13) . .
C12 C11 H11A 107.3 . .
C10 C11 H11A 107.3 . .
C12 C11 H11B 107.2 . .
C10 C11 H11B 107.3 . .
H11A C11 H11B 106.9 . .
C11 C12 H12A 109.5 . .
C11 C12 H12B 109.5 . .
H12A C12 H12B 109.5 . .
C11 C12 H12C 109.5 . .
H12A C12 H12C 109.5 . .
H12B C12 H12C 109.5 . .
C4 C13 H13A 120.0 . .
C4 C13 H13B 120.0 . .
H13A C13 H13B 120.0 . .
C15 C14 C19 116.6(8) . .
C15 C14 C2 120.3(8) . .
C19 C14 C2 123.1(8) . .
C14 C15 C16 123.4(9) . .
C14 C15 H15 118.3 . .
C16 C15 H15 118.3 . .
C17 C16 C15 119.1(9) . .
C17 C16 H16 120.5 . .
C15 C16 H16 120.5 . .
O3 C17 C16 124.6(10) . .
O3 C17 C18 116.8(10) . .
C16 C17 C18 118.6(10) . .
C19 C18 C17 119.4(9) . .
C19 C18 H18 120.3 . .
C17 C18 H18 120.3 . .
C18 C19 C14 122.7(8) . .
C18 C19 H19 118.7 . .
C14 C19 H19 118.7 . .
O3 C20 H20A 109.5 . .
O3 C20 H20B 109.5 . .
H20A C20 H20B 109.5 . .
O3 C20 H20C 109.5 . .
H20A C20 H20C 109.5 . .
H20B C20 H20C 109.5 . .
N1 C21 C23 113.9(5) . .
N1 C21 C22 110.4(6) . .
C23 C21 C22 113.5(6) . .
N1 C21 H21 106.1 . .
C23 C21 H21 106.1 . .
C22 C21 H21 106.1 . .
O4 C22 C21 111.2(6) . .
O4 C22 H22A 109.4 . .
C21 C22 H22A 109.4 . .
O4 C22 H22B 109.4 . .
C21 C22 H22B 109.4 . .
H22A C22 H22B 108.0 . .
C24 C23 C21 114.9(6) . .
C24 C23 H23A 108.6 . .
C21 C23 H23A 108.6 . .
C24 C23 H23B 108.5 . .
C21 C23 H23B 108.6 . .
H23A C23 H23B 107.5 . .
C25 C24 C29 120.4(8) . .
C25 C24 C23 118.9(8) . .
C29 C24 C23 120.6(8) . .
C24 C25 C26 118.2(9) . .
C24 C25 H25 120.9 . .
C26 C25 H25 120.9 . .
C27 C26 C25 121.2(9) . .
C27 C26 H26 119.4 . .
C25 C26 H26 119.4 . .
C26 C27 C28 120.0(9) . .
C26 C27 H27 120.0 . .
C28 C27 H27 120.0 . .
C27 C28 C29 121.6(9) . .
C27 C28 H28 119.2 . .
C29 C28 H28 119.2 . .
C24 C29 C28 118.5(8) . .
C24 C29 H29 120.8 . .
C28 C29 H29 120.8 . .
C1 O2 C2 122.6(6) . .
C22 O4 H4 113.8 . .
C17 O3 C20 115.6(7) . .
Cl2 C30 Cl1 103.6(6) . .
Cl2 C30 H30A 111.0 . .
Cl1 C30 H30A 111.0 . .
Cl2 C30 H30B 111.0 . .
Cl1 C30 H30B 111.0 . .
H30A C30 H30B 109.0 . .

loop_
_geom_bond_atom_site_label_1
_geom_bond_atom_site_label_2
_geom_bond_distance
_geom_bond_site_symmetry_2
N1 C1 1.357(8) .
N1 C4 1.421(8) .
N1 C21 1.482(8) .
C1 O1 1.226(8) .
C1 O2 1.315(7) .
C2 C14 1.476(10) .
C2 O2 1.480(8) .
C2 C3 1.521(9) .
C2 H2 0.9800 .
C3 C4 1.510(9) .
C3 C7 1.551(10) .
C3 C5 1.570(10) .
C4 C13 1.314(8) .
C5 C6 1.514(10) .
C5 H5A 0.9700 .
C5 H5B 0.9700 .
C6 H6A 0.9600 .
C6 H6B 0.9600 .
C6 H6C 0.9600 .
C7 C8 1.455(10) .
C7 H7A 0.9700 .
C7 H7B 0.9700 .
C8 C9 1.463(11) .
C8 H8A 0.9700 .
C8 H8B 0.9700 .
C9 C10 1.452(11) .
C9 H9A 0.9700 .
C9 H9B 0.9700 .
C10 C11 1.482(12) .
C10 H10A 0.9700 .
C10 H10B 0.9700 .
C11 C12 1.342(14) .
C11 H11A 0.9700 .
C11 H11B 0.9700 .
C12 H12A 0.9600 .
C12 H12B 0.9600 .
C12 H12C 0.9600 .
C13 H13A 0.9301 .
C13 H13B 0.9299 .
C14 C15 1.338(10) .
C14 C19 1.390(10) .
C15 C16 1.402(10) .
C15 H15 0.9300 .
C16 C17 1.373(11) .
C16 H16 0.9300 .
C17 O3 1.366(10) .
C17 C18 1.409(11) .
C18 C19 1.365(10) .
C18 H18 0.9300 .
C19 H19 0.9300 .
C20 O3 1.407(8) .
C20 H20A 0.9600 .
C20 H20B 0.9600 .
C20 H20C 0.9600 .
C21 C23 1.541(9) .
C21 C22 1.539(9) .
C21 H21 0.9800 .
C22 O4 1.418(8) .
C22 H22A 0.9700 .
C22 H22B 0.9700 .
C23 C24 1.504(10) .
C23 H23A 0.9700 .
C23 H23B 0.9700 .
C24 C25 1.378(10) .
C24 C29 1.384(10) .
C25 C26 1.417(11) .
C25 H25 0.9300 .
C26 C27 1.344(12) .
C26 H26 0.9300 .
C27 C28 1.342(11) .
C27 H27 0.9300 .
C28 C29 1.402(11) .
C28 H28 0.9300 .
C29 H29 0.9300 .
O4 H4 0.9248 .
Cl1 C30 1.735(19) .
Cl2 C30 1.697(16) .
C30 H30A 0.9700 .
C30 H30B 0.9700 .

loop_
_geom_torsion_atom_site_label_1
_geom_torsion_atom_site_label_2
_geom_torsion_atom_site_label_3
_geom_torsion_atom_site_label_4
_geom_torsion
_geom_torsion_site_symmetry_1
_geom_torsion_site_symmetry_2
_geom_torsion_site_symmetry_3
_geom_torsion_site_symmetry_4
C4 N1 C1 O1 175.8(7) . . . .
C21 N1 C1 O1 -0.6(10) . . . .
C4 N1 C1 O2 -4.0(10) . . . .
C21 N1 C1 O2 179.7(6) . . . .
C14 C2 C3 C4 73.0(9) . . . .
O2 C2 C3 C4 -56.2(8) . . . .
C14 C2 C3 C7 -169.0(7) . . . .
O2 C2 C3 C7 61.8(7) . . . .
C14 C2 C3 C5 -47.1(10) . . . .
O2 C2 C3 C5 -176.3(6) . . . .
C1 N1 C4 C13 159.7(7) . . . .
C21 N1 C4 C13 -24.0(10) . . . .
C1 N1 C4 C3 -22.5(9) . . . .
C21 N1 C4 C3 153.8(6) . . . .
C2 C3 C4 C13 -129.9(8) . . . .
C7 C3 C4 C13 109.8(8) . . . .
C5 C3 C4 C13 -12.1(11) . . . .
C2 C3 C4 N1 52.4(8) . . . .
C7 C3 C4 N1 -67.9(7) . . . .
C5 C3 C4 N1 170.2(6) . . . .
C4 C3 C5 C6 -179.6(7) . . . .
C2 C3 C5 C6 -61.9(9) . . . .
C7 C3 C5 C6 60.3(9) . . . .
C4 C3 C7 C8 -68.8(9) . . . .
C2 C3 C7 C8 173.4(7) . . . .
C5 C3 C7 C8 53.3(9) . . . .
C3 C7 C8 C9 171.8(7) . . . .
C7 C8 C9 C10 168.2(8) . . . .
C8 C9 C10 C11 178.8(10) . . . .
C9 C10 C11 C12 170.8(14) . . . .
O2 C2 C14 C15 -104.4(7) . . . .
C3 C2 C14 C15 127.3(8) . . . .
O2 C2 C14 C19 76.1(8) . . . .
C3 C2 C14 C19 -52.2(11) . . . .
C19 C14 C15 C16 -3.9(11) . . . .
C2 C14 C15 C16 176.5(7) . . . .
C14 C15 C16 C17 0.7(12) . . . .
C15 C16 C17 O3 -179.7(7) . . . .
C15 C16 C17 C18 3.2(11) . . . .
O3 C17 C18 C19 179.0(7) . . . .
C16 C17 C18 C19 -3.7(11) . . . .
C17 C18 C19 C14 0.4(11) . . . .
C15 C14 C19 C18 3.4(11) . . . .
C2 C14 C19 C18 -177.0(7) . . . .
C1 N1 C21 C23 -60.3(8) . . . .
C4 N1 C21 C23 123.3(6) . . . .
C1 N1 C21 C22 68.8(7) . . . .
C4 N1 C21 C22 -107.6(7) . . . .
N1 C21 C22 O4 174.1(5) . . . .
C23 C21 C22 O4 -56.7(7) . . . .
N1 C21 C23 C24 -50.4(8) . . . .
C22 C21 C23 C24 -178.0(7) . . . .
C21 C23 C24 C25 109.6(8) . . . .
C21 C23 C24 C29 -67.3(9) . . . .
C29 C24 C25 C26 -3.2(12) . . . .
C23 C24 C25 C26 179.9(7) . . . .
C24 C25 C26 C27 4.0(14) . . . .
C25 C26 C27 C28 -2.9(14) . . . .
C26 C27 C28 C29 1.0(14) . . . .
C25 C24 C29 C28 1.4(12) . . . .
C23 C24 C29 C28 178.3(7) . . . .
C27 C28 C29 C24 -0.2(13) . . . .
O1 C1 O2 C2 177.1(6) . . . .
N1 C1 O2 C2 -3.1(10) . . . .
C14 C2 O2 C1 -102.2(8) . . . .
C3 C2 O2 C1 34.5(9) . . . .
C16 C17 O3 C20 8.6(10) . . . .
C18 C17 O3 C20 -174.2(6) . . . .
